data_1555883
loop_
_publ_author_name
'Cao, Yang'
'Zhang, Xiang'
'Lin, Guangyu'
'Zhang-Negrerie, Daisy'
'Du, Yunfei'

_publ_section_title
;
 Chiral Aryliodine-Mediated Enantioselective Organocatalytic
 Spirocyclization: Synthesis of Spirofurooxindoles via Cascade Oxidative
 C-O and C-C Bond Formation.
;
_journal_issue 21
_journal_name_full 'Organic letters'
_journal_page_first 5580
_journal_page_last 5583
_journal_paper_doi 10.1021/acs.orglett.6b02816
_journal_volume 18
_journal_year 2016
_chemical_formula_sum 'C14 H13 N O4'
_chemical_formula_weight 259.25
_space_group_IT_number 14
_space_group_name_Hall '-P 2ybc'
_space_group_name_H-M_alt 'P 1 21/c 1'
_symmetry_cell_setting monoclinic
_symmetry_space_group_name_H-M 'P 1 21/c 1'
_atom_sites_solution_hydrogens geom
_atom_sites_solution_primary direct
_atom_sites_solution_secondary difmap
_audit_creation_method SHELXL-97
_cell_angle_alpha 90.00
_cell_angle_beta 114.355(6)
_cell_angle_gamma 90.00
_cell_formula_units_Z 4
_cell_length_a 9.625(3)
_cell_length_b 16.950(5)
_cell_length_c 8.295(3)
_cell_measurement_reflns_used 2493
_cell_measurement_temperature 113(2)
_cell_measurement_theta_max 27.5
_cell_measurement_theta_min 3.3
_cell_volume 1232.8(7)
_computing_cell_refinement 'CrystalClear-SM Expert 2.1 b42'
_computing_data_collection 'CrystalClear-SM Expert 2.1 b42 (Rigaku, 2015)'
_computing_data_reduction 'CrystalClear-SM Expert 2.1 b42'
_computing_molecular_graphics 'CrystalStructure 4.1'
_computing_publication_material 'CrystalStructure 4.1 (Rigaku, 2014)'
_computing_structure_refinement 'SHELXL-97 (Sheldrick, 1997)'
_computing_structure_solution 'SHELXS-97 (Sheldrick, 1990)'
_diffrn_ambient_temperature 113(2)
_diffrn_detector_area_resol_mean 5.814
_diffrn_measured_fraction_theta_full 0.992
_diffrn_measured_fraction_theta_max 0.992
_diffrn_measurement_device_type 'Rigaku XtaLAB P200'
_diffrn_measurement_method '\w and \f scans'
_diffrn_radiation_monochromator multilayer
_diffrn_radiation_source 'rotating anode'
_diffrn_radiation_type MoK\a
_diffrn_radiation_wavelength 0.71073
_diffrn_reflns_av_R_equivalents 0.0523
_diffrn_reflns_av_sigmaI/netI 0.0363
_diffrn_reflns_limit_h_max 11
_diffrn_reflns_limit_h_min -9
_diffrn_reflns_limit_k_max 20
_diffrn_reflns_limit_k_min -20
_diffrn_reflns_limit_l_max 9
_diffrn_reflns_limit_l_min -9
_diffrn_reflns_number 10260
_diffrn_reflns_theta_full 25.02
_diffrn_reflns_theta_max 25.02
_diffrn_reflns_theta_min 3.34
_diffrn_standards_decay_% 0
_diffrn_standards_interval_count 0
_diffrn_standards_interval_time 0
_diffrn_standards_number 0
_exptl_absorpt_coefficient_mu 0.103
_exptl_absorpt_correction_T_max 0.9877
_exptl_absorpt_correction_T_min 0.9796
_exptl_absorpt_correction_type multi-scan
_exptl_absorpt_process_details 'REQAB (Rigaku, 1998)'
_exptl_crystal_colour Colorless
_exptl_crystal_density_diffrn 1.397
_exptl_crystal_density_method 'not measured'
_exptl_crystal_description Prism
_exptl_crystal_F_000 544
_exptl_crystal_size_max 0.20
_exptl_crystal_size_mid 0.18
_exptl_crystal_size_min 0.12
_refine_diff_density_max 0.340
_refine_diff_density_min -0.280
_refine_diff_density_rms 0.068
_refine_ls_extinction_method none
_refine_ls_goodness_of_fit_ref 1.050
_refine_ls_hydrogen_treatment constr
_refine_ls_matrix_type full
_refine_ls_number_parameters 174
_refine_ls_number_reflns 2160
_refine_ls_number_restraints 0
_refine_ls_restrained_S_all 1.050
_refine_ls_R_factor_all 0.0757
_refine_ls_R_factor_gt 0.0631
_refine_ls_shift/su_max 0.004
_refine_ls_shift/su_mean 0.000
_refine_ls_structure_factor_coef Fsqd
_refine_ls_weighting_details 'calc w=1/[\s^2^(Fo^2^)+(0.1600P)^2^+2.8840P] where P=(Fo^2^+2Fc^2^)/3'
_refine_ls_weighting_scheme calc
_refine_ls_wR_factor_gt 0.2530
_refine_ls_wR_factor_ref 0.2627
_reflns_number_gt 1729
_reflns_number_total 2160
_reflns_threshold_expression >2sigma(I)
_cod_data_source_file ol6b02816_si_002.cif
_cod_data_source_block 2a
_cod_depositor_comments
;
The following automatic conversions were performed:

data item '_exptl_absorpt_correction_type' value 'MULTI-SCAN' was
changed to 'multi-scan' in accordance with the
/home/saulius/struct/COD-crude-data/automatic-downloads/DataCite-retrospective/ACS/depositions/lib/dictionaries/cif_core.dic
dictionary named 'cif_core.dic' version 2.4.2 last updated on
2011-04-26.

data item '_refine_ls_hydrogen_treatment' value 'CONSTR' was changed
to 'constr' in accordance with the
/home/saulius/struct/COD-crude-data/automatic-downloads/DataCite-retrospective/ACS/depositions/lib/dictionaries/cif_core.dic
dictionary named 'cif_core.dic' version 2.4.2 last updated on
2011-04-26.

data item '_symmetry_cell_setting' value 'Monoclinic' was changed to
'monoclinic' in accordance with the
/home/saulius/struct/COD-crude-data/automatic-downloads/DataCite-retrospective/ACS/depositions/lib/dictionaries/cif_core.dic
dictionary named 'cif_core.dic' version 2.4.2 last updated on
2011-04-26.

Automatic conversion script
Id: cif_fix_values 6909 2019-04-08 15:41:33Z antanas 
;
_cod_original_sg_symbol_H-M P2(1)/c
_cod_database_code 1555883

loop_
_symmetry_equiv_pos_as_xyz
'x, y, z'
'-x, y+1/2, -z+1/2'
'-x, -y, -z'
'x, -y-1/2, z-1/2'

loop_
_atom_site_label
_atom_site_type_symbol
_atom_site_fract_x
_atom_site_fract_y
_atom_site_fract_z
_atom_site_U_iso_or_equiv
_atom_site_adp_type
_atom_site_occupancy
_atom_site_symmetry_multiplicity
_atom_site_calc_flag
_atom_site_refinement_flags
O4 O 1.0293(3) 0.13736(16) 0.1972(4) 0.0260(7) Uani 1 1 d .
O3 O 0.9266(3) 0.06791(16) 0.3440(4) 0.0261(7) Uani 1 1 d .
O1 O 0.9006(4) 0.12802(19) 0.6697(4) 0.0396(9) Uani 1 1 d .
O2 O 0.5690(4) 0.15306(18) 0.2685(4) 0.0357(8) Uani 1 1 d .
N1 N 0.7475(4) 0.01799(19) 0.6168(4) 0.0242(8) Uani 1 1 d .
C1 C 0.6813(4) -0.0365(2) 0.4768(5) 0.0230(9) Uani 1 1 d .
C2 C 0.6021(5) -0.1049(2) 0.4751(5) 0.0266(9) Uani 1 1 d .
H2 H 0.5821 -0.1200 0.5738 0.032 Uiso 1 1 calc R
C3 C 0.5530(5) -0.1504(2) 0.3217(6) 0.0308(10) Uani 1 1 d .
H3 H 0.4987 -0.1979 0.3161 0.037 Uiso 1 1 calc R
C4 C 0.5812(5) -0.1284(3) 0.1771(6) 0.0303(10) Uani 1 1 d .
H4 H 0.5481 -0.1612 0.0753 0.036 Uiso 1 1 calc R
C5 C 0.6582(5) -0.0582(2) 0.1805(5) 0.0285(9) Uani 1 1 d .
H5 H 0.6752 -0.0419 0.0805 0.034 Uiso 1 1 calc R
C6 C 0.7091(5) -0.0130(2) 0.3323(5) 0.0240(9) Uani 1 1 d .
C7 C 0.7900(5) 0.0647(2) 0.3762(5) 0.0244(9) Uani 1 1 d .
C8 C 0.8253(5) 0.0751(2) 0.5744(5) 0.0271(9) Uani 1 1 d .
C9 C 0.7450(5) 0.0115(2) 0.7899(5) 0.0278(10) Uani 1 1 d .
H9A H 0.8327 -0.0197 0.8680 0.042 Uiso 1 1 calc R
H9B H 0.6505 -0.0146 0.7786 0.042 Uiso 1 1 calc R
H9C H 0.7500 0.0643 0.8401 0.042 Uiso 1 1 calc R
C10 C 0.6934(5) 0.1366(2) 0.2714(5) 0.0264(9) Uani 1 1 d .
C11 C 0.7817(5) 0.1729(2) 0.1913(5) 0.0272(9) Uani 1 1 d .
H11 H 0.7547 0.2186 0.1186 0.033 Uiso 1 1 calc R
C12 C 0.9116(5) 0.1305(2) 0.2374(5) 0.0227(9) Uani 1 1 d .
C13 C 1.0217(5) 0.2041(2) 0.0794(5) 0.0266(9) Uani 1 1 d .
H13A H 1.0152 0.2546 0.1358 0.032 Uiso 1 1 calc R
H13B H 0.9305 0.1992 -0.0338 0.032 Uiso 1 1 calc R
C14 C 1.1635(5) 0.2022(3) 0.0468(6) 0.0353(11) Uani 1 1 d .
H14A H 1.2531 0.2028 0.1603 0.053 Uiso 1 1 calc R
H14B H 1.1658 0.2484 -0.0230 0.053 Uiso 1 1 calc R
H14C H 1.1644 0.1540 -0.0182 0.053 Uiso 1 1 calc R

loop_
_atom_site_aniso_label
_atom_site_aniso_U_11
_atom_site_aniso_U_22
_atom_site_aniso_U_33
_atom_site_aniso_U_23
_atom_site_aniso_U_13
_atom_site_aniso_U_12
O4 0.0297(16) 0.0235(15) 0.0276(15) 0.0047(11) 0.0146(12) 0.0008(11)
O3 0.0292(15) 0.0240(15) 0.0280(15) 0.0056(11) 0.0145(12) 0.0008(11)
O1 0.057(2) 0.0305(17) 0.0317(17) -0.0059(13) 0.0186(16) -0.0133(15)
O2 0.0398(18) 0.0346(17) 0.0429(18) 0.0114(14) 0.0274(15) 0.0102(14)
N1 0.0321(19) 0.0225(17) 0.0213(16) 0.0012(13) 0.0142(14) 0.0014(14)
C1 0.025(2) 0.0213(19) 0.0223(19) 0.0016(15) 0.0098(16) 0.0039(15)
C2 0.027(2) 0.025(2) 0.030(2) 0.0056(16) 0.0139(17) 0.0016(16)
C3 0.029(2) 0.024(2) 0.036(2) 0.0004(17) 0.0101(18) -0.0013(17)
C4 0.030(2) 0.028(2) 0.030(2) -0.0068(17) 0.0101(18) -0.0013(17)
C5 0.031(2) 0.032(2) 0.024(2) 0.0003(16) 0.0125(17) 0.0032(17)
C6 0.027(2) 0.023(2) 0.0234(19) 0.0027(15) 0.0111(16) 0.0033(15)
C7 0.027(2) 0.024(2) 0.026(2) 0.0014(15) 0.0149(17) 0.0021(16)
C8 0.035(2) 0.021(2) 0.026(2) 0.0026(16) 0.0134(17) 0.0018(16)
C9 0.039(2) 0.026(2) 0.022(2) 0.0024(15) 0.0159(18) 0.0027(17)
C10 0.035(2) 0.022(2) 0.025(2) 0.0032(15) 0.0158(18) 0.0062(17)
C11 0.034(2) 0.025(2) 0.0255(19) 0.0038(16) 0.0156(17) 0.0022(17)
C12 0.031(2) 0.0192(19) 0.0195(18) -0.0006(14) 0.0121(16) -0.0020(15)
C13 0.033(2) 0.022(2) 0.026(2) 0.0039(15) 0.0135(17) 0.0002(16)
C14 0.035(2) 0.036(2) 0.037(2) 0.0098(19) 0.018(2) -0.0033(19)

loop_
_atom_type_symbol
_atom_type_description
_atom_type_scat_dispersion_real
_atom_type_scat_dispersion_imag
_atom_type_scat_source
C C 0.0033 0.0016 'International Tables Vol C Tables 4.2.6.8 and 6.1.1.4'
H H 0.0000 0.0000 'International Tables Vol C Tables 4.2.6.8 and 6.1.1.4'
N N 0.0061 0.0033 'International Tables Vol C Tables 4.2.6.8 and 6.1.1.4'
O O 0.0106 0.0060 'International Tables Vol C Tables 4.2.6.8 and 6.1.1.4'

loop_
_geom_angle_atom_site_label_1
_geom_angle_atom_site_label_2
_geom_angle_atom_site_label_3
_geom_angle
C12 O4 C13 115.1(3)
C12 O3 C7 106.9(3)
C8 N1 C1 111.3(3)
C8 N1 C9 123.2(3)
C1 N1 C9 125.3(3)
C2 C1 C6 122.1(4)
C2 C1 N1 128.0(3)
C6 C1 N1 109.9(3)
C1 C2 C3 116.8(4)
C1 C2 H2 121.6
C3 C2 H2 121.6
C4 C3 C2 121.8(4)
C4 C3 H3 119.1
C2 C3 H3 119.1
C3 C4 C5 120.3(4)
C3 C4 H4 119.9
C5 C4 H4 119.9
C6 C5 C4 118.5(4)
C6 C5 H5 120.7
C4 C5 H5 120.7
C5 C6 C1 120.4(4)
C5 C6 C7 131.6(4)
C1 C6 C7 107.9(3)
O3 C7 C6 114.1(3)
O3 C7 C8 112.0(3)
C6 C7 C8 102.9(3)
O3 C7 C10 104.2(3)
C6 C7 C10 114.9(3)
C8 C7 C10 108.8(3)
O1 C8 N1 127.0(4)
O1 C8 C7 125.9(4)
N1 C8 C7 107.0(3)
N1 C9 H9A 109.5
N1 C9 H9B 109.5
H9A C9 H9B 109.5
N1 C9 H9C 109.5
H9A C9 H9C 109.5
H9B C9 H9C 109.5
O2 C10 C11 131.7(4)
O2 C10 C7 122.9(4)
C11 C10 C7 105.4(3)
C12 C11 C10 107.4(4)
C12 C11 H11 126.3
C10 C11 H11 126.3
O4 C12 O3 111.5(3)
O4 C12 C11 132.5(4)
O3 C12 C11 116.0(3)
O4 C13 C14 107.6(3)
O4 C13 H13A 110.2
C14 C13 H13A 110.2
O4 C13 H13B 110.2
C14 C13 H13B 110.2
H13A C13 H13B 108.5
C13 C14 H14A 109.5
C13 C14 H14B 109.5
H14A C14 H14B 109.5
C13 C14 H14C 109.5
H14A C14 H14C 109.5
H14B C14 H14C 109.5

loop_
_geom_bond_atom_site_label_1
_geom_bond_atom_site_label_2
_geom_bond_distance
O4 C12 1.310(5)
O4 C13 1.477(5)
O3 C12 1.350(5)
O3 C7 1.447(5)
O1 C8 1.218(5)
O2 C10 1.221(5)
N1 C8 1.356(5)
N1 C1 1.413(5)
N1 C9 1.450(5)
C1 C2 1.385(6)
C1 C6 1.390(5)
C2 C3 1.394(6)
C2 H2 0.9500
C3 C4 1.386(6)
C3 H3 0.9500
C4 C5 1.396(6)
C4 H4 0.9500
C5 C6 1.379(6)
C5 H5 0.9500
C6 C7 1.497(6)
C7 C8 1.545(5)
C7 C10 1.561(5)
C9 H9A 0.9800
C9 H9B 0.9800
C9 H9C 0.9800
C10 C11 1.417(6)
C11 C12 1.354(6)
C11 H11 0.9500
C13 C14 1.496(6)
C13 H13A 0.9900
C13 H13B 0.9900
C14 H14A 0.9800
C14 H14B 0.9800
C14 H14C 0.9800

loop_
_geom_torsion_atom_site_label_1
_geom_torsion_atom_site_label_2
_geom_torsion_atom_site_label_3
_geom_torsion_atom_site_label_4
_geom_torsion
C8 N1 C1 C2 175.7(4)
C9 N1 C1 C2 0.4(6)
C8 N1 C1 C6 -3.0(5)
C9 N1 C1 C6 -178.3(4)
C6 C1 C2 C3 1.0(6)
N1 C1 C2 C3 -177.5(4)
C1 C2 C3 C4 -0.3(6)
C2 C3 C4 C5 -1.2(7)
C3 C4 C5 C6 2.0(6)
C4 C5 C6 C1 -1.3(6)
C4 C5 C6 C7 -178.1(4)
C2 C1 C6 C5 -0.3(6)
N1 C1 C6 C5 178.5(4)
C2 C1 C6 C7 177.3(3)
N1 C1 C6 C7 -4.0(4)
C12 O3 C7 C6 125.7(3)
C12 O3 C7 C8 -118.0(3)
C12 O3 C7 C10 -0.5(4)
C5 C6 C7 O3 -53.0(6)
C1 C6 C7 O3 129.9(3)
C5 C6 C7 C8 -174.5(4)
C1 C6 C7 C8 8.4(4)
C5 C6 C7 C10 67.4(6)
C1 C6 C7 C10 -109.8(4)
C1 N1 C8 O1 -176.1(4)
C9 N1 C8 O1 -0.8(7)
C1 N1 C8 C7 8.4(4)
C9 N1 C8 C7 -176.2(3)
O3 C7 C8 O1 51.3(5)
C6 C7 C8 O1 174.3(4)
C10 C7 C8 O1 -63.4(5)
O3 C7 C8 N1 -133.1(3)
C6 C7 C8 N1 -10.1(4)
C10 C7 C8 N1 112.2(4)
O3 C7 C10 O2 -179.6(4)
C6 C7 C10 O2 54.7(5)
C8 C7 C10 O2 -60.0(5)
O3 C7 C10 C11 0.1(4)
C6 C7 C10 C11 -125.6(4)
C8 C7 C10 C11 119.7(4)
O2 C10 C11 C12 -180.0(5)
C7 C10 C11 C12 0.4(4)
C13 O4 C12 O3 179.5(3)
C13 O4 C12 C11 0.3(6)
C7 O3 C12 O4 -178.6(3)
C7 O3 C12 C11 0.8(4)
C10 C11 C12 O4 178.5(4)
C10 C11 C12 O3 -0.7(5)
C12 O4 C13 C14 -179.4(3)
